data_1566975
loop_
_publ_author_name
'Schlesinger, Carina'
'Fitterer, Arnd'
'Buchsbaum, Christian'
'Habermehl, Stefan'
'Chierotti, Michele R.'
'Nervi, Carlo'
'Schmidt, Martin U.'

_publ_section_title
;
 Ambiguous structure determination from powder data: four different
 structural models of 4,11-difluoroquinacridone with similar X-ray powder
 patterns, fit to the PDF, SSNMR and DFT-D
;
_journal_coeditor_code LT5047SUP1
_journal_issue 4
_journal_name_full IUCrJ
_journal_paper_doi 10.1107/S2052252522004237
_journal_volume 9
_journal_year 2022
_chemical_formula_moiety 'C20 H10 F2 N2 O2'
_chemical_formula_sum 'C20 H10 F2 N2 O2'
_chemical_formula_weight 348.3016
_chemical_name_common
;
4,11-Difluoro-quinacridone
(Structural model B)
Structure refined by fit to the pair-distribution function
;
_chemical_name_systematic 4,11-Difluoroquino[2,3-b]acridine-7,14(5H,12H)-dione
_space_group_crystal_system monoclinic
_space_group_IT_number 14
_space_group_name_Hall '-P 2ybc'
_space_group_name_H-M_alt 'P 1 21/c 1'
_atom_site_refinement_flags_posn R
_cell_angle_alpha 90
_cell_angle_beta 103.09(15)
_cell_angle_gamma 90
_cell_formula_units_Z 2
_cell_length_a 14.166(17)
_cell_length_b 3.758(3)
_cell_length_c 13.762(14)
_cell_measurement_temperature 298
_cell_measurement_theta_max 53.4
_cell_measurement_theta_min 0
_cell_volume 713.6(13)
_computing_cell_refinement '<i>TOPAS-Academic</i> (Coelho, 2019)'
_computing_data_reduction '<i>PDFgetX3<i> (Juhas,2012)'
_computing_molecular_graphics '<i>Mercury</i> (Macrae <i>et al.</i>, 2008)'
_computing_structure_refinement '<i>TOPAS-Academic</i> (Coelho, 2019)'
_diffrn_ambient_temperature 298
_diffrn_measurement_device_type 'I15-1, Diamond Light Source, Didcot, United Kingdom'
_diffrn_radiation_monochromator 'Bent Laue-monochromator'
_diffrn_radiation_probe x-ray
_diffrn_radiation_type Synchrotron
_diffrn_radiation_wavelength 0.1631
_exptl_absorpt_coefficient_mu 0.028
_exptl_crystal_density_diffrn 1.621
_exptl_crystal_description powder
_exptl_crystal_F_000 356
_pd_calc_method 'Fit to the pair distribution function'
_pd_char_colour orange
_pd_char_particle_morphology powder
_pd_instr_beam_size_ax 700
_pd_instr_beam_size_eq 150
_pd_meas_2theta_range_max 53.4
_pd_meas_2theta_range_min 0.0
_pd_meas_counts_container capillary
_pd_proc_2theta_range_max 53.4
_pd_proc_2theta_range_min 0
_pd_proc_ls_background_function 'background measurement of an empty capillary, substracted with an factor of 0.962257'
_pd_proc_ls_prof_wR_factor 0.2807
_pd_spec_mounting '1 mm glass capillary'
_pd_spec_mount_mode transmission
_pd_spec_shape powder
_refine_ls_extinction_method none
_refine_ls_hydrogen_treatment constr
_refine_ls_matrix_type fullcycle
_refine_ls_shift/su_max 0.001
_cod_data_source_file lt5047.cif
_cod_data_source_block DFQ_model_B_PDF-fit
_cod_depositor_comments
;
The following automatic conversions were performed:

data item '_diffrn_radiation_probe' value 'X-ray' was changed to
'x-ray' in accordance with the
/home/data/users/saulius/crontab/automatic-downloads/rss-feeds/IUCr/lib/dictionaries/cif_core.dic
dictionary named 'cif_core.dic' version 2.4.2 last updated on
2011-04-26.

Automatic conversion script
Id: cif_fix_values 7556 2019-12-06 15:28:31Z antanas 
;
_cod_original_cell_volume 713.5(13)
_cod_original_sg_symbol_H-M 'P 21/c'
_cod_database_code 1566975

loop_
_symmetry_equiv_pos_site_id
_symmetry_equiv_pos_as_xyz
1 '-x, -y, -z'
2 '-x, y+1/2, -z+1/2'
3 'x, -y+1/2, z+1/2'
4 'x, y, z'

loop_
_atom_site_label
_atom_site_type_symbol
_atom_site_fract_x
_atom_site_fract_y
_atom_site_fract_z
_atom_site_occupancy
_atom_site_B_iso_or_equiv
C13 C -0.0104(19) -0.065(2) 0.097(2) 1 1
C11 C 0.0753(19) 0.095(2) 0.083(2) 1 1
C12 C 0.0855(19) 0.155(2) -0.016(2) 1 1
H18 H -0.0186(19) -0.125(2) 0.168(2) 1 1
C10 C 0.1518(19) 0.195(2) 0.163(2) 1 1
N3 N 0.1675(19) 0.305(2) -0.031(2) 1 1
C9 C 0.2391(19) 0.335(2) 0.144(3) 1 1
O2 O 0.1405(19) 0.185(2) 0.251(2) 1 1
H15 H 0.1725(19) 0.345(2) -0.100(2) 1 1
C8 C 0.2445(19) 0.395(2) 0.044(3) 1 1
C4 C 0.3207(19) 0.405(2) 0.222(3) 1 1
C7 C 0.3295(19) 0.545(2) 0.024(3) 1 1
H14 H 0.3195(19) 0.355(2) 0.295(3) 1 1
C5 C 0.4055(19) 0.545(2) 0.201(3) 1 1
F17 F 0.3365(19) 0.625(2) -0.067(3) 1 1
C6 C 0.4095(19) 0.615(2) 0.102(3) 1 1
H1 H 0.4635(19) 0.585(2) 0.258(3) 1 1
H16 H 0.4715(19) 0.725(2) 0.087(3) 1 1

loop_
_geom_angle_id
_geom_angle_atom_site_label_1
_geom_angle_atom_site_label_2
_geom_angle_atom_site_label_3
_geom_angle
1 C11 C13 H18 120(2)
4 C13 C11 C12 119(2)
5 C13 C11 C10 123(2)
6 C12 C11 C10 119(2)
7 C11 C12 N3 119(2)
10 C11 C10 C9 120(2)
11 C11 C10 O2 120(2)
12 C9 C10 O2 120(2)
13 C12 N3 H15 118(2)
14 C12 N3 C8 124(2)
15 H15 N3 C8 118(2)
16 C10 C9 C8 119(2)
17 C10 C9 C4 122(2)
18 C8 C9 C4 120(2)
19 N3 C8 C9 119(2)
20 N3 C8 C7 122(2)
21 C9 C8 C7 119(2)
22 C9 C4 H14 121(3)
23 C9 C4 C5 120(2)
24 H14 C4 C5 118(3)
25 C8 C7 F17 122(2)
26 C8 C7 C6 120(2)
27 F17 C7 C6 118(2)
28 C4 C5 C6 120(2)
29 C4 C5 H1 119(3)
30 C6 C5 H1 121(3)
31 C7 C6 C5 120(2)
32 C7 C6 H16 120(3)
33 C5 C6 H16 120(3)

loop_
_geom_bond_id
_geom_bond_atom_site_label_1
_geom_bond_atom_site_label_2
_geom_bond_distance
1 C13 C11 1.41(4)
2 C13 H18 1.03(4)
4 C11 C12 1.42(4)
5 C11 C10 1.41(3)
6 C12 N3 1.35(4)
8 C10 C9 1.42(4)
9 C10 O2 1.26(4)
10 N3 H15 0.98(4)
11 N3 C8 1.36(4)
12 C9 C8 1.41(6)
13 C9 C4 1.41(4)
14 C8 C7 1.41(4)
15 C4 H14 1.03(6)
16 C4 C5 1.40(4)
17 C7 F17 1.31(6)
18 C7 C6 1.40(4)
19 C5 C6 1.40(6)
20 C5 H1 1.01(4)
21 C6 H16 1.03(4)
